data_7121663
loop_
_publ_author_name
'Newland, Robert J.'
'Lynam, Jason M.'
'Mansell, Stephen M.'

_publ_section_title
;
 Small bite-angle 2-phosphinophosphinine ligands enable rhodium-catalysed
 hydroboration of carbonyls.
;
_journal_issue 43
_journal_name_full 'Chemical communications (Cambridge, England)'
_journal_page_first 5482
_journal_page_last 5485
_journal_paper_doi 10.1039/c8cc01880d
_journal_volume 54
_journal_year 2018
_chemical_formula_moiety 'C44 H48 Cl2 O2 P4 Rh2 Si2, C6 H6'
_chemical_formula_sum 'C50 H54 Cl2 O2 P4 Rh2 Si2'
_chemical_formula_weight 1143.71
_space_group_crystal_system orthorhombic
_space_group_IT_number 19
_space_group_name_Hall 'P 2ac 2ab'
_space_group_name_H-M_alt 'P 21 21 21'
_symmetry_space_group_name_Hall 'P 2ac 2ab'
_symmetry_space_group_name_H-M 'P 21 21 21'
_atom_sites_solution_hydrogens geom
_atom_sites_solution_primary direct
_audit_creation_date 2016-12-22
_audit_creation_method
;
Olex2 1.2
(compiled 2016.02.19 svn.r3266 for OlexSys, GUI svn.r5155)
;
_audit_update_record
;
2018-02-06 deposited with the CCDC.
2018-04-24 downloaded from the CCDC.
;
_cell_angle_alpha 90
_cell_angle_beta 90
_cell_angle_gamma 90
_cell_formula_units_Z 4
_cell_length_a 13.6107(5)
_cell_length_b 19.3024(5)
_cell_length_c 19.5658(7)
_cell_measurement_reflns_used 9908
_cell_measurement_temperature 100(2)
_cell_measurement_theta_max 28.25
_cell_measurement_theta_min 2.33
_cell_volume 5140.3(3)
_computing_cell_refinement 'SAINT v8.34A (Bruker, 2013)'
_computing_data_reduction 'SAINT v8.34A (Bruker, 2013)'
_computing_molecular_graphics 'Olex2 (Dolomanov et al., 2009)'
_computing_publication_material 'Olex2 (Dolomanov et al., 2009)'
_computing_structure_refinement 'ShelXL (Sheldrick, 2015)'
_computing_structure_solution 'ShelXT (Sheldrick, 2015)'
_diffrn_ambient_temperature 100
_diffrn_measured_fraction_theta_full 0.998
_diffrn_measured_fraction_theta_max 0.994
_diffrn_measurement_device_type 'Bruker APEX-II CCD'
_diffrn_measurement_method '\f and \w scans'
_diffrn_radiation_type MoK\a
_diffrn_radiation_wavelength 0.71073
_diffrn_reflns_av_R_equivalents 0.0496
_diffrn_reflns_av_unetI/netI 0.0464
_diffrn_reflns_Laue_measured_fraction_full 0.998
_diffrn_reflns_Laue_measured_fraction_max 0.994
_diffrn_reflns_limit_h_max 17
_diffrn_reflns_limit_h_min -18
_diffrn_reflns_limit_k_max 25
_diffrn_reflns_limit_k_min -25
_diffrn_reflns_limit_l_max 25
_diffrn_reflns_limit_l_min -25
_diffrn_reflns_number 62167
_diffrn_reflns_point_group_measured_fraction_full 0.999
_diffrn_reflns_point_group_measured_fraction_max 0.994
_diffrn_reflns_theta_full 26.000
_diffrn_reflns_theta_max 28.320
_diffrn_reflns_theta_min 2.564
_diffrn_standards_number 0
_exptl_absorpt_coefficient_mu 0.955
_exptl_absorpt_correction_T_max 0.8894
_exptl_absorpt_correction_T_min 0.8392
_exptl_absorpt_correction_type multi-scan
_exptl_absorpt_process_details
;
SADABS-2014/5 (Bruker,2014/5) was used for absorption correction.
wR2(int) was 0.0623 before and 0.0560 after correction.
The Ratio of minimum to maximum transmission is 0.9436.
The \l/2 correction factor is 0.00150.
;
_exptl_crystal_colour red
_exptl_crystal_density_diffrn 1.478
_exptl_crystal_description Plate
_exptl_crystal_F_000 2328
_exptl_crystal_size_max 0.2
_exptl_crystal_size_mid 0.1
_exptl_crystal_size_min 0.02
_refine_diff_density_max 0.434
_refine_diff_density_min -0.380
_refine_diff_density_rms 0.070
_refine_ls_abs_structure_details
;
 Flack x determined using 4794 quotients [(I+)-(I-)]/[(I+)+(I-)]
 (Parsons, Flack and Wagner, Acta Cryst. B69 (2013) 249-259).
;
_refine_ls_abs_structure_Flack -0.015(10)
_refine_ls_extinction_method none
_refine_ls_goodness_of_fit_ref 1.024
_refine_ls_hydrogen_treatment constr
_refine_ls_matrix_type full
_refine_ls_number_parameters 623
_refine_ls_number_reflns 12732
_refine_ls_number_restraints 18
_refine_ls_restrained_S_all 1.024
_refine_ls_R_factor_all 0.0350
_refine_ls_R_factor_gt 0.0280
_refine_ls_shift/su_max 0.001
_refine_ls_shift/su_mean 0.000
_refine_ls_structure_factor_coef Fsqd
_refine_ls_weighting_details 'w=1/[\s^2^(Fo^2^)+(0.0212P)^2^] where P=(Fo^2^+2Fc^2^)/3'
_refine_ls_weighting_scheme calc
_refine_ls_wR_factor_gt 0.0504
_refine_ls_wR_factor_ref 0.0523
_reflns_Friedel_coverage 0.823
_reflns_Friedel_fraction_full 1.000
_reflns_Friedel_fraction_max 0.993
_reflns_number_gt 11553
_reflns_number_total 12732
_reflns_threshold_expression 'I > 2\s(I)'
_cod_data_source_file c8cc01880d2.cif
_cod_data_source_block 2
_cod_depositor_comments 'Adding full bibliography for 7121663--7121664.cif.'
_cod_database_code 7121663
_shelx_space_group_comment
;
The symmetry employed for this shelxl refinement is uniquely defined
by the following loop, which should always be used as a source of
symmetry information in preference to the above space-group names.
They are only intended as comments.
;
_shelx_estimated_absorpt_t_max 0.981
_shelx_estimated_absorpt_t_min 0.832
_olex2_refinement_description
;
1. Fixed Uiso
 At 1.2 times of:
  All C(H) groups
 At 1.5 times of:
  All C(H,H,H) groups
2. Rigid body (RIGU) restrains
 Rh2, C44A, O2A
 with sigma for 1-2 distances of 0.004 and sigma for 1-3 distances of 0.004
 Rh2, C44B, O2B
 with sigma for 1-2 distances of 0.004 and sigma for 1-3 distances of 0.004
3. Others
 Sof(Cl1B)=Sof(O1B)=Sof(C43B)=1-FVAR(1)
 Sof(Cl1A)=Sof(O1A)=Sof(C43A)=FVAR(1)
 Sof(Cl2B)=Sof(O2B)=Sof(C44B)=1-FVAR(2)
 Sof(Cl2A)=Sof(O2A)=Sof(C44A)=FVAR(2)
4.a Aromatic/amide H refined with riding coordinates:
 C3(H3), C4(H4), C8(H8), C9(H9), C10(H10), C11(H11), C12(H12), C14(H14),
 C15(H15), C16(H16), C17(H17), C18(H18), C24(H24), C25(H25), C29(H29), C30(H30),
  C31(H31), C32(H32), C33(H33), C35(H35), C36(H36), C37(H37), C38(H38),
 C39(H39), C45(H45), C46(H46), C47(H47), C48(H48), C49(H49), C50(H50)
4.b Idealised Me refined as rotating group:
 C6(H6A,H6B,H6C), C19(H19A,H19B,H19C), C20(H20A,H20B,H20C), C21(H21A,H21B,
 H21C), C27(H27A,H27B,H27C), C40(H40A,H40B,H40C), C41(H41A,H41B,H41C), C42(H42A,
 H42B,H42C)
;
_shelx_shelxl_version_number 2014/7
_olex2_submission_special_instructions 'No special instructions were received'

loop_
_space_group_symop_operation_xyz
'x, y, z'
'-x+1/2, -y, z+1/2'
'-x, y+1/2, -z+1/2'
'x+1/2, -y+1/2, -z'

loop_
_atom_site_label
_atom_site_type_symbol
_atom_site_fract_x
_atom_site_fract_y
_atom_site_fract_z
_atom_site_U_iso_or_equiv
_atom_site_adp_type
_atom_site_occupancy
_atom_site_site_symmetry_order
_atom_site_calc_flag
_atom_site_refinement_flags_posn
_atom_site_refinement_flags_adp
_atom_site_refinement_flags_occupancy
_atom_site_disorder_assembly
_atom_site_disorder_group
Rh1 Rh 0.40607(2) 0.53880(2) 0.36690(2) 0.01181(6) Uani 1 1 d . . . . .
Rh2 Rh 0.44974(2) 0.68137(2) 0.32925(2) 0.01154(6) Uani 1 1 d . U . . .
Cl1A Cl 0.3969(2) 0.49522(15) 0.25244(15) 0.0175(10) Uani 0.619(15) 1 d . . P A 1
Cl1B Cl 0.4206(3) 0.5724(3) 0.4857(2) 0.0182(15) Uani 0.381(15) 1 d . . P A -1
Cl2A Cl 0.51377(19) 0.70011(18) 0.44151(13) 0.0192(10) Uani 0.577(12) 1 d . . P B 1
Cl2B Cl 0.3781(3) 0.67706(19) 0.21739(19) 0.0180(14) Uani 0.423(12) 1 d . . P B -1
P1 P 0.57175(6) 0.52042(4) 0.36229(5) 0.01327(19) Uani 1 1 d . . . . .
P2 P 0.60750(7) 0.65665(4) 0.29111(5) 0.01260(19) Uani 1 1 d . . . . .
P3 P 0.29439(6) 0.70638(4) 0.36726(5) 0.01260(18) Uani 1 1 d . . . . .
P4 P 0.23753(7) 0.55532(4) 0.37257(5) 0.01249(18) Uani 1 1 d . . . . .
Si1 Si 0.56624(8) 0.37525(5) 0.43676(6) 0.0220(2) Uani 1 1 d . . . . .
Si2 Si 0.31949(8) 0.86943(5) 0.36703(6) 0.0199(2) Uani 1 1 d . . . . .
O1A O 0.4173(4) 0.5567(4) 0.5161(6) 0.0245(15) Uani 0.619(15) 1 d . . P A 1
O1B O 0.3939(13) 0.4768(8) 0.2319(8) 0.028(3) Uani 0.381(15) 1 d . . P A -1
O2A O 0.3643(7) 0.6801(5) 0.1899(5) 0.0219(19) Uani 0.577(12) 1 d . U P B 1
O2B O 0.5370(8) 0.7253(7) 0.4593(5) 0.028(2) Uani 0.423(12) 1 d . U P B -1
C1 C 0.6562(3) 0.57260(16) 0.32040(19) 0.0143(7) Uani 1 1 d . . . . .
C2 C 0.7531(3) 0.54993(17) 0.30800(18) 0.0161(8) Uani 1 1 d . . . . .
C3 C 0.7871(3) 0.48683(17) 0.3345(2) 0.0195(8) Uani 1 1 d . . . . .
H3 H 0.8538 0.4752 0.3261 0.023 Uiso 1 1 calc R . . . .
C4 C 0.7316(3) 0.43998(17) 0.3718(2) 0.0205(8) Uani 1 1 d . . . . .
H4 H 0.7645 0.3999 0.3882 0.025 Uiso 1 1 calc R . . . .
C5 C 0.6321(3) 0.44615(17) 0.38761(18) 0.0156(8) Uani 1 1 d . . . . .
C6 C 0.8245(3) 0.58957(18) 0.2637(2) 0.0209(8) Uani 1 1 d . . . . .
H6A H 0.8028 0.5877 0.2160 0.031 Uiso 1 1 calc GR . . . .
H6B H 0.8900 0.5688 0.2676 0.031 Uiso 1 1 calc GR . . . .
H6C H 0.8272 0.6379 0.2789 0.031 Uiso 1 1 calc GR . . . .
C7 C 0.6907(3) 0.72262(15) 0.32471(19) 0.0151(7) Uani 1 1 d . . . . .
C8 C 0.6872(3) 0.78961(17) 0.29702(19) 0.0179(8) Uani 1 1 d . . . . .
H8 H 0.6456 0.7991 0.2592 0.022 Uiso 1 1 calc R . . . .
C9 C 0.7443(3) 0.84195(17) 0.3249(2) 0.0241(9) Uani 1 1 d . . . . .
H9 H 0.7441 0.8867 0.3047 0.029 Uiso 1 1 calc R . . . .
C10 C 0.8014(3) 0.82909(18) 0.3817(2) 0.0244(9) Uani 1 1 d . . . . .
H10 H 0.8409 0.8650 0.4003 0.029 Uiso 1 1 calc R . . . .
C11 C 0.8013(3) 0.76434(18) 0.4116(2) 0.0211(8) Uani 1 1 d . . . . .
H11 H 0.8381 0.7564 0.4521 0.025 Uiso 1 1 calc R . . . .
C12 C 0.7472(3) 0.71059(17) 0.38248(18) 0.0162(8) Uani 1 1 d . . . . .
H12 H 0.7491 0.6657 0.4022 0.019 Uiso 1 1 calc R . . . .
C13 C 0.6277(3) 0.65187(16) 0.19873(18) 0.0140(7) Uani 1 1 d . . . . .
C14 C 0.5742(3) 0.60195(16) 0.16274(19) 0.0170(8) Uani 1 1 d . . . . .
H14 H 0.5275 0.5742 0.1863 0.020 Uiso 1 1 calc R . . . .
C15 C 0.5881(3) 0.59232(18) 0.09300(19) 0.0205(8) Uani 1 1 d . . . . .
H15 H 0.5511 0.5582 0.0692 0.025 Uiso 1 1 calc R . . . .
C16 C 0.6559(3) 0.63236(19) 0.0583(2) 0.0243(9) Uani 1 1 d . . . . .
H16 H 0.6659 0.6258 0.0107 0.029 Uiso 1 1 calc R . . . .
C17 C 0.7097(3) 0.6827(2) 0.0938(2) 0.0266(9) Uani 1 1 d . . . . .
H17 H 0.7564 0.7104 0.0702 0.032 Uiso 1 1 calc R . . . .
C18 C 0.6950(3) 0.69222(17) 0.1628(2) 0.0210(8) Uani 1 1 d . . . . .
H18 H 0.7313 0.7269 0.1862 0.025 Uiso 1 1 calc R . . . .
C19 C 0.6442(3) 0.29609(17) 0.4324(2) 0.0240(9) Uani 1 1 d . . . . .
H19A H 0.6548 0.2833 0.3845 0.036 Uiso 1 1 calc GR . . . .
H19B H 0.6112 0.2579 0.4562 0.036 Uiso 1 1 calc GR . . . .
H19C H 0.7077 0.3053 0.4543 0.036 Uiso 1 1 calc GR . . . .
C20 C 0.5514(4) 0.4038(2) 0.5272(2) 0.0415(12) Uani 1 1 d . . . . .
H20A H 0.6154 0.4180 0.5454 0.062 Uiso 1 1 calc GR . . . .
H20B H 0.5254 0.3654 0.5545 0.062 Uiso 1 1 calc GR . . . .
H20C H 0.5058 0.4430 0.5291 0.062 Uiso 1 1 calc GR . . . .
C21 C 0.4476(3) 0.3538(2) 0.3953(3) 0.0435(13) Uani 1 1 d . . . . .
H21A H 0.4053 0.3949 0.3950 0.065 Uiso 1 1 calc GR . . . .
H21B H 0.4152 0.3165 0.4207 0.065 Uiso 1 1 calc GR . . . .
H21C H 0.4596 0.3387 0.3482 0.065 Uiso 1 1 calc GR . . . .
C22 C 0.2007(3) 0.64670(16) 0.37826(17) 0.0127(7) Uani 1 1 d . . . . .
C23 C 0.1025(3) 0.66814(17) 0.38879(17) 0.0163(8) Uani 1 1 d . . . . .
C24 C 0.0781(3) 0.73752(18) 0.3966(2) 0.0220(9) Uani 1 1 d . . . . .
H24 H 0.0112 0.7482 0.4057 0.026 Uiso 1 1 calc R . . . .
C25 C 0.1436(3) 0.79255(18) 0.3922(2) 0.0222(9) Uani 1 1 d . . . . .
H25 H 0.1183 0.8376 0.4005 0.027 Uiso 1 1 calc R . . . .
C26 C 0.2435(3) 0.78744(16) 0.37653(18) 0.0153(8) Uani 1 1 d . . . . .
C27 C 0.0181(3) 0.61738(18) 0.3902(2) 0.0211(9) Uani 1 1 d . . . . .
H27A H -0.0426 0.6418 0.4023 0.032 Uiso 1 1 calc GR . . . .
H27B H 0.0313 0.5813 0.4242 0.032 Uiso 1 1 calc GR . . . .
H27C H 0.0107 0.5961 0.3450 0.032 Uiso 1 1 calc GR . . . .
C28 C 0.1626(3) 0.52221(16) 0.30215(18) 0.0135(7) Uani 1 1 d . . . . .
C29 C 0.1745(3) 0.55320(18) 0.23833(19) 0.0190(8) Uani 1 1 d . . . . .
H29 H 0.2206 0.5898 0.2331 0.023 Uiso 1 1 calc R . . . .
C30 C 0.1203(3) 0.53135(19) 0.18258(19) 0.0214(8) Uani 1 1 d . . . . .
H30 H 0.1286 0.5534 0.1395 0.026 Uiso 1 1 calc R . . . .
C31 C 0.0537(3) 0.47732(17) 0.18936(19) 0.0214(8) Uani 1 1 d . . . . .
H31 H 0.0167 0.4621 0.1510 0.026 Uiso 1 1 calc R . . . .
C32 C 0.0417(3) 0.44587(17) 0.2522(2) 0.0193(8) Uani 1 1 d . . . . .
H32 H -0.0039 0.4089 0.2569 0.023 Uiso 1 1 calc R . . . .
C33 C 0.0951(3) 0.46749(17) 0.30859(18) 0.0173(8) Uani 1 1 d . . . . .
H33 H 0.0862 0.4454 0.3515 0.021 Uiso 1 1 calc R . . . .
C34 C 0.1961(3) 0.51383(17) 0.45114(18) 0.0160(8) Uani 1 1 d . . . . .
C35 C 0.2097(3) 0.44226(18) 0.4569(2) 0.0216(9) Uani 1 1 d . . . . .
H35 H 0.2308 0.4161 0.4185 0.026 Uiso 1 1 calc R . . . .
C36 C 0.1923(3) 0.4093(2) 0.5190(2) 0.0281(10) Uani 1 1 d . . . . .
H36 H 0.2006 0.3605 0.5226 0.034 Uiso 1 1 calc R . . . .
C37 C 0.1632(3) 0.4469(2) 0.5754(2) 0.0301(10) Uani 1 1 d . . . . .
H37 H 0.1518 0.4242 0.6178 0.036 Uiso 1 1 calc R . . . .
C38 C 0.1506(3) 0.5175(2) 0.5701(2) 0.0264(9) Uani 1 1 d . . . . .
H38 H 0.1305 0.5435 0.6088 0.032 Uiso 1 1 calc R . . . .
C39 C 0.1670(3) 0.5507(2) 0.50847(19) 0.0206(8) Uani 1 1 d . . . . .
H39 H 0.1583 0.5994 0.5054 0.025 Uiso 1 1 calc R . . . .
C40 C 0.2323(3) 0.94358(17) 0.3592(2) 0.0312(10) Uani 1 1 d . . . . .
H40A H 0.1883 0.9357 0.3203 0.047 Uiso 1 1 calc GR . . . .
H40B H 0.2693 0.9865 0.3519 0.047 Uiso 1 1 calc GR . . . .
H40C H 0.1934 0.9475 0.4011 0.047 Uiso 1 1 calc GR . . . .
C41 C 0.3970(3) 0.8646(2) 0.2892(2) 0.0365(11) Uani 1 1 d . . . . .
H41A H 0.4474 0.8288 0.2953 0.055 Uiso 1 1 calc GR . . . .
H41B H 0.4287 0.9094 0.2814 0.055 Uiso 1 1 calc GR . . . .
H41C H 0.3559 0.8528 0.2498 0.055 Uiso 1 1 calc GR . . . .
C42 C 0.3953(4) 0.8809(2) 0.4449(2) 0.0359(11) Uani 1 1 d . . . . .
H42A H 0.3523 0.8852 0.4849 0.054 Uiso 1 1 calc GR . . . .
H42B H 0.4354 0.9228 0.4404 0.054 Uiso 1 1 calc GR . . . .
H42C H 0.4384 0.8406 0.4507 0.054 Uiso 1 1 calc GR . . . .
C43A C 0.4119(6) 0.5523(5) 0.4587(6) 0.0182(18) Uani 0.619(15) 1 d . . P A 1
C43B C 0.3959(13) 0.5050(8) 0.2859(12) 0.025(3) Uani 0.381(15) 1 d . . P A -1
C44A C 0.4010(9) 0.6769(6) 0.2447(6) 0.0147(19) Uani 0.577(12) 1 d . U P B 1
C44B C 0.5043(10) 0.7067(7) 0.4112(9) 0.019(3) Uani 0.423(12) 1 d . U P B -1
C45 C 0.0684(3) 0.29037(19) 0.3448(3) 0.0408(13) Uani 1 1 d . . . . .
H45 H 0.1314 0.3114 0.3427 0.049 Uiso 1 1 calc R . . . .
C46 C 0.0141(4) 0.2932(2) 0.4042(3) 0.0387(12) Uani 1 1 d . . . . .
H46 H 0.0397 0.3165 0.4431 0.046 Uiso 1 1 calc R . . . .
C47 C -0.0768(3) 0.2626(2) 0.4075(2) 0.0337(11) Uani 1 1 d . . . . .
H47 H -0.1139 0.2645 0.4486 0.040 Uiso 1 1 calc R . . . .
C48 C -0.1138(3) 0.2291(2) 0.3509(2) 0.0348(11) Uani 1 1 d . . . . .
H48 H -0.1764 0.2073 0.3532 0.042 Uiso 1 1 calc R . . . .
C49 C -0.0606(4) 0.2270(2) 0.2912(2) 0.0397(12) Uani 1 1 d . . . . .
H49 H -0.0871 0.2048 0.2520 0.048 Uiso 1 1 calc R . . . .
C50 C 0.0309(4) 0.2570(2) 0.2884(3) 0.0424(13) Uani 1 1 d . . . . .
H50 H 0.0682 0.2548 0.2474 0.051 Uiso 1 1 calc R . . . .

loop_
_atom_site_aniso_label
_atom_site_aniso_U_11
_atom_site_aniso_U_22
_atom_site_aniso_U_33
_atom_site_aniso_U_23
_atom_site_aniso_U_13
_atom_site_aniso_U_12
Rh1 0.01075(13) 0.01529(11) 0.00940(13) 0.00092(11) 0.00018(12) 0.00161(10)
Rh2 0.00955(13) 0.01444(11) 0.01063(13) -0.00134(11) -0.00033(12) 0.00068(11)
Cl1A 0.0159(10) 0.0198(15) 0.017(2) -0.0008(13) 0.0022(15) 0.0013(10)
Cl1B 0.0154(17) 0.027(2) 0.012(3) -0.0022(14) 0.0012(16) 0.0005(13)
Cl2A 0.0178(13) 0.0278(14) 0.0119(18) -0.0054(11) -0.0019(12) -0.0016(8)
Cl2B 0.013(2) 0.0226(14) 0.019(4) 0.003(3) -0.001(2) 0.0017(15)
P1 0.0125(5) 0.0158(4) 0.0115(4) 0.0006(4) -0.0008(4) 0.0024(3)
P2 0.0103(5) 0.0149(4) 0.0126(5) -0.0007(3) -0.0003(4) 0.0000(3)
P3 0.0110(5) 0.0151(4) 0.0116(4) -0.0005(4) 0.0006(4) 0.0008(3)
P4 0.0118(5) 0.0144(4) 0.0113(5) 0.0020(4) 0.0003(4) -0.0003(3)
Si1 0.0228(6) 0.0185(5) 0.0246(6) 0.0061(4) 0.0031(5) 0.0049(4)
Si2 0.0189(6) 0.0158(4) 0.0250(6) 0.0025(5) -0.0011(5) -0.0008(4)
O1A 0.028(3) 0.029(3) 0.017(4) -0.003(3) 0.004(3) 0.006(2)
O1B 0.032(6) 0.022(7) 0.029(8) -0.008(4) 0.005(6) 0.011(5)
O2A 0.023(4) 0.027(3) 0.016(5) 0.003(4) -0.007(3) 0.006(2)
O2B 0.025(5) 0.042(5) 0.016(4) -0.011(4) -0.002(3) -0.001(4)
C1 0.0144(19) 0.0171(15) 0.0115(19) -0.0028(14) -0.0009(16) 0.0017(14)
C2 0.0140(19) 0.0194(16) 0.0147(19) -0.0035(14) 0.0005(15) -0.0020(15)
C3 0.0120(19) 0.0245(17) 0.022(2) -0.0020(17) 0.0037(17) 0.0065(14)
C4 0.019(2) 0.0212(16) 0.022(2) 0.0024(16) 0.0001(18) 0.0070(15)
C5 0.0158(19) 0.0184(16) 0.0128(19) 0.0010(14) -0.0014(14) 0.0035(14)
C6 0.011(2) 0.0255(18) 0.026(2) -0.0033(16) 0.0023(17) -0.0011(16)
C7 0.0093(18) 0.0164(15) 0.0195(19) -0.0052(15) 0.0026(16) -0.0009(13)
C8 0.0138(19) 0.0195(16) 0.021(2) -0.0023(15) -0.0003(16) 0.0031(15)
C9 0.025(2) 0.0150(15) 0.032(2) -0.0033(17) 0.004(2) -0.0022(15)
C10 0.016(2) 0.0244(19) 0.033(2) -0.0156(17) 0.0056(18) -0.0050(16)
C11 0.013(2) 0.033(2) 0.018(2) -0.0100(17) -0.0025(17) 0.0000(16)
C12 0.0120(19) 0.0194(16) 0.017(2) -0.0035(14) -0.0008(15) 0.0015(14)
C13 0.0101(18) 0.0175(15) 0.0144(19) 0.0014(14) 0.0005(15) 0.0052(14)
C14 0.015(2) 0.0194(16) 0.0162(19) 0.0008(15) 0.0005(16) 0.0005(14)
C15 0.024(2) 0.0218(17) 0.015(2) -0.0030(15) 0.0006(18) -0.0009(16)
C16 0.029(2) 0.032(2) 0.011(2) -0.0026(16) 0.0058(18) 0.0006(18)
C17 0.031(2) 0.0287(19) 0.020(2) 0.0048(18) 0.0086(19) -0.0095(19)
C18 0.023(2) 0.0225(18) 0.018(2) -0.0025(16) 0.0035(17) -0.0060(16)
C19 0.030(2) 0.0182(17) 0.024(2) 0.0016(16) -0.0019(19) 0.0059(16)
C20 0.062(3) 0.028(2) 0.034(3) 0.0091(19) 0.025(3) 0.015(2)
C21 0.026(2) 0.030(2) 0.075(4) 0.021(2) -0.006(3) -0.002(2)
C22 0.0152(19) 0.0151(15) 0.0077(18) -0.0003(13) 0.0000(15) 0.0008(13)
C23 0.0141(19) 0.0219(17) 0.0129(18) 0.0019(14) 0.0021(15) 0.0001(15)
C24 0.012(2) 0.0268(18) 0.027(2) -0.0027(16) 0.0053(17) 0.0037(15)
C25 0.021(2) 0.0180(16) 0.028(2) -0.0016(16) 0.0028(18) 0.0013(15)
C26 0.0159(19) 0.0158(15) 0.0141(19) -0.0006(14) 0.0013(16) 0.0030(14)
C27 0.012(2) 0.0239(18) 0.028(2) -0.0008(16) 0.0000(16) 0.0015(15)
C28 0.0103(18) 0.0164(16) 0.0137(18) 0.0000(14) 0.0017(15) 0.0036(13)
C29 0.017(2) 0.0233(18) 0.016(2) 0.0016(15) 0.0022(17) -0.0012(16)
C30 0.019(2) 0.0316(19) 0.014(2) 0.0014(16) -0.0001(16) -0.0005(16)
C31 0.0146(19) 0.0285(18) 0.021(2) -0.0073(15) -0.0050(17) 0.0026(16)
C32 0.0130(19) 0.0167(16) 0.028(2) -0.0054(15) -0.0001(17) -0.0010(15)
C33 0.0147(18) 0.0180(16) 0.0193(19) 0.0004(14) 0.0010(16) 0.0042(16)
C34 0.0100(19) 0.0255(17) 0.0125(19) 0.0052(15) -0.0015(15) -0.0028(15)
C35 0.016(2) 0.0245(18) 0.025(2) 0.0060(16) -0.0022(17) -0.0015(16)
C36 0.023(2) 0.0278(19) 0.034(3) 0.0150(19) -0.009(2) -0.0094(18)
C37 0.020(2) 0.050(3) 0.020(2) 0.018(2) -0.0027(18) -0.013(2)
C38 0.022(2) 0.043(2) 0.014(2) 0.0060(18) -0.0004(17) -0.0092(18)
C39 0.017(2) 0.0291(19) 0.0155(19) 0.0020(16) 0.0012(17) -0.0048(17)
C40 0.031(2) 0.0173(16) 0.045(3) 0.0013(18) -0.007(2) 0.0002(16)
C41 0.040(3) 0.028(2) 0.042(3) 0.009(2) 0.015(3) 0.000(2)
C42 0.042(3) 0.0249(19) 0.041(3) 0.0023(19) -0.016(2) -0.007(2)
C43A 0.011(3) 0.017(4) 0.026(5) 0.006(3) 0.000(4) 0.002(3)
C43B 0.020(7) 0.027(7) 0.027(9) 0.007(7) 0.011(8) 0.000(5)
C44A 0.012(5) 0.009(3) 0.022(5) 0.007(4) 0.003(4) 0.004(3)
C44B 0.008(5) 0.028(6) 0.021(6) -0.004(5) 0.004(5) 0.002(4)
C45 0.026(3) 0.0193(18) 0.077(4) 0.005(2) -0.003(3) 0.0018(17)
C46 0.039(3) 0.027(2) 0.050(3) -0.005(2) -0.025(3) 0.004(2)
C47 0.036(3) 0.037(2) 0.028(2) -0.0052(19) 0.003(2) 0.006(2)
C48 0.028(3) 0.034(2) 0.042(3) -0.007(2) 0.003(2) -0.0029(19)
C49 0.052(3) 0.036(2) 0.031(3) -0.009(2) 0.000(3) -0.005(2)
C50 0.051(3) 0.026(2) 0.051(3) -0.001(2) 0.022(3) 0.000(2)

loop_
_atom_type_symbol
_atom_type_description
_atom_type_scat_dispersion_real
_atom_type_scat_dispersion_imag
_atom_type_scat_source
C C 0.0033 0.0016 'International Tables Vol C Tables 4.2.6.8 and 6.1.1.4'
H H 0.0000 0.0000 'International Tables Vol C Tables 4.2.6.8 and 6.1.1.4'
Cl Cl 0.1484 0.1585 'International Tables Vol C Tables 4.2.6.8 and 6.1.1.4'
O O 0.0106 0.0060 'International Tables Vol C Tables 4.2.6.8 and 6.1.1.4'
P P 0.1023 0.0942 'International Tables Vol C Tables 4.2.6.8 and 6.1.1.4'
Rh Rh -1.1178 0.9187 'International Tables Vol C Tables 4.2.6.8 and 6.1.1.4'
Si Si 0.0817 0.0704 'International Tables Vol C Tables 4.2.6.8 and 6.1.1.4'

loop_
_geom_angle_atom_site_label_1
_geom_angle_atom_site_label_2
_geom_angle_atom_site_label_3
_geom_angle
Cl1A Rh1 Rh2 96.09(7)
Cl1A Rh1 Cl1B 174.75(14)
Cl1B Rh1 Rh2 88.44(15)
P1 Rh1 Rh2 86.29(2)
P1 Rh1 Cl1A 87.73(8)
P1 Rh1 Cl1B 89.94(9)
P1 Rh1 P4 178.87(3)
P4 Rh1 Rh2 94.82(2)
P4 Rh1 Cl1A 92.36(8)
P4 Rh1 Cl1B 89.88(9)
C43A Rh1 Rh2 96.1(3)
C43A Rh1 Cl1A 167.7(3)
C43A Rh1 Cl1B 7.7(3)
C43A Rh1 P1 91.0(3)
C43A Rh1 P4 88.7(3)
C43B Rh1 Rh2 98.2(5)
C43B Rh1 Cl1A 2.4(5)
C43B Rh1 Cl1B 173.2(5)
C43B Rh1 P1 89.1(6)
C43B Rh1 P4 91.0(6)
C43B Rh1 C43A 165.7(5)
Cl2A Rh2 Rh1 89.14(9)
Cl2A Rh2 Cl2B 172.88(12)
Cl2B Rh2 Rh1 96.61(9)
P2 Rh2 Rh1 94.35(2)
P2 Rh2 Cl2A 89.39(6)
P2 Rh2 Cl2B 94.34(9)
P3 Rh2 Rh1 85.91(2)
P3 Rh2 Cl2A 90.36(6)
P3 Rh2 Cl2B 85.88(9)
P3 Rh2 P2 179.63(4)
C44A Rh2 Rh1 96.5(4)
C44A Rh2 Cl2A 174.1(4)
C44A Rh2 Cl2B 2.3(4)
C44A Rh2 P2 92.1(4)
C44A Rh2 P3 88.2(4)
C44A Rh2 C44B 167.0(6)
C44B Rh2 Rh1 96.5(4)
C44B Rh2 Cl2A 7.4(5)
C44B Rh2 Cl2B 166.5(4)
C44B Rh2 P2 87.8(4)
C44B Rh2 P3 91.9(4)
O1B Cl1A Rh1 159.1(19)
O1B Cl1A C43B 154(2)
C43B Cl1A Rh1 6.1(14)
O1A Cl1B Rh1 136.5(9)
C43A Cl1B Rh1 21.3(9)
C43A Cl1B O1A 115.3(15)
O2B Cl2A Rh2 138.7(9)
C44B Cl2A Rh2 22.6(14)
C44B Cl2A O2B 116.2(19)
O2A Cl2B Rh2 170.8(13)
O2A Cl2B C44A 167.6(15)
C44A Cl2B Rh2 6.7(12)
C1 P1 Rh1 125.62(12)
C5 P1 Rh1 126.01(13)
C5 P1 C1 107.64(17)
C1 P2 Rh2 114.38(12)
C7 P2 Rh2 108.32(11)
C7 P2 C1 106.20(16)
C7 P2 C13 107.29(17)
C13 P2 Rh2 117.82(12)
C13 P2 C1 102.04(15)
C22 P3 Rh2 125.40(11)
C26 P3 Rh2 126.64(13)
C26 P3 C22 107.19(17)
C22 P4 Rh1 113.88(12)
C28 P4 Rh1 117.86(11)
C28 P4 C22 103.25(15)
C34 P4 Rh1 106.60(12)
C34 P4 C22 106.65(16)
C34 P4 C28 108.03(16)
C19 Si1 C5 107.40(18)
C19 Si1 C20 110.32(19)
C20 Si1 C5 108.60(18)
C21 Si1 C5 110.53(18)
C21 Si1 C19 107.06(19)
C21 Si1 C20 112.8(3)
C40 Si2 C26 107.51(17)
C41 Si2 C26 110.34(18)
C41 Si2 C40 109.4(2)
C42 Si2 C26 108.77(18)
C42 Si2 C40 109.3(2)
C42 Si2 C41 111.4(2)
Cl1B O1A C43A 32.3(7)
Cl1A O1B C43B 14.5(12)
Cl2B O2A C44A 6.4(8)
Cl2A O2B C44B 30.4(9)
P1 C1 P2 114.85(19)
C2 C1 P1 121.4(2)
C2 C1 P2 123.7(3)
C1 C2 C6 122.9(3)
C3 C2 C1 121.0(3)
C3 C2 C6 116.1(3)
C2 C3 H3 117.2
C4 C3 C2 125.6(3)
C4 C3 H3 117.2
C3 C4 H4 116.9
C3 C4 C5 126.1(3)
C5 C4 H4 116.9
P1 C5 Si1 121.3(2)
C4 C5 P1 118.0(3)
C4 C5 Si1 120.6(3)
C2 C6 H6A 109.5
C2 C6 H6B 109.5
C2 C6 H6C 109.5
H6A C6 H6B 109.5
H6A C6 H6C 109.5
H6B C6 H6C 109.5
C8 C7 P2 118.8(3)
C12 C7 P2 121.4(3)
C12 C7 C8 119.2(3)
C7 C8 H8 120.0
C9 C8 C7 120.0(4)
C9 C8 H8 120.0
C8 C9 H9 120.0
C10 C9 C8 120.1(3)
C10 C9 H9 120.0
C9 C10 H10 119.8
C9 C10 C11 120.3(3)
C11 C10 H10 119.8
C10 C11 H11 120.0
C10 C11 C12 120.0(4)
C12 C11 H11 120.0
C7 C12 C11 120.1(3)
C7 C12 H12 119.9
C11 C12 H12 119.9
C14 C13 P2 117.0(3)
C18 C13 P2 124.7(3)
C18 C13 C14 118.3(3)
C13 C14 H14 119.5
C15 C14 C13 121.0(3)
C15 C14 H14 119.5
C14 C15 H15 120.0
C16 C15 C14 119.9(4)
C16 C15 H15 120.0
C15 C16 H16 120.2
C15 C16 C17 119.6(4)
C17 C16 H16 120.2
C16 C17 H17 119.9
C18 C17 C16 120.1(4)
C18 C17 H17 119.9
C13 C18 H18 119.5
C17 C18 C13 121.1(4)
C17 C18 H18 119.5
Si1 C19 H19A 109.5
Si1 C19 H19B 109.5
Si1 C19 H19C 109.5
H19A C19 H19B 109.5
H19A C19 H19C 109.5
H19B C19 H19C 109.5
Si1 C20 H20A 109.5
Si1 C20 H20B 109.5
Si1 C20 H20C 109.5
H20A C20 H20B 109.5
H20A C20 H20C 109.5
H20B C20 H20C 109.5
Si1 C21 H21A 109.5
Si1 C21 H21B 109.5
Si1 C21 H21C 109.5
H21A C21 H21B 109.5
H21A C21 H21C 109.5
H21B C21 H21C 109.5
P3 C22 P4 115.50(19)
C23 C22 P3 121.3(2)
C23 C22 P4 123.2(2)
C22 C23 C27 122.1(3)
C24 C23 C22 121.6(3)
C24 C23 C27 116.2(3)
C23 C24 H24 117.4
C23 C24 C25 125.2(4)
C25 C24 H24 117.4
C24 C25 H25 117.1
C24 C25 C26 125.8(3)
C26 C25 H25 117.1
P3 C26 Si2 121.9(2)
C25 C26 P3 118.6(3)
C25 C26 Si2 119.5(2)
C23 C27 H27A 109.5
C23 C27 H27B 109.5
C23 C27 H27C 109.5
H27A C27 H27B 109.5
H27A C27 H27C 109.5
H27B C27 H27C 109.5
C29 C28 P4 117.4(3)
C29 C28 C33 118.6(3)
C33 C28 P4 124.0(3)
C28 C29 H29 119.6
C30 C29 C28 120.9(3)
C30 C29 H29 119.6
C29 C30 H30 119.9
C29 C30 C31 120.2(3)
C31 C30 H30 119.9
C30 C31 H31 120.2
C32 C31 C30 119.5(3)
C32 C31 H31 120.2
C31 C32 H32 119.5
C31 C32 C33 120.9(3)
C33 C32 H32 119.5
C28 C33 H33 120.1
C32 C33 C28 119.9(3)
C32 C33 H33 120.1
C35 C34 P4 117.5(3)
C39 C34 P4 123.1(3)
C39 C34 C35 118.6(3)
C34 C35 H35 120.0
C36 C35 C34 120.0(4)
C36 C35 H35 120.0
C35 C36 H36 119.8
C37 C36 C35 120.4(4)
C37 C36 H36 119.8
C36 C37 H37 120.1
C38 C37 C36 119.7(4)
C38 C37 H37 120.1
C37 C38 H38 119.9
C37 C38 C39 120.3(4)
C39 C38 H38 119.9
C34 C39 H39 119.5
C38 C39 C34 120.9(4)
C38 C39 H39 119.5
Si2 C40 H40A 109.5
Si2 C40 H40B 109.5
Si2 C40 H40C 109.5
H40A C40 H40B 109.5
H40A C40 H40C 109.5
H40B C40 H40C 109.5
Si2 C41 H41A 109.5
Si2 C41 H41B 109.5
Si2 C41 H41C 109.5
H41A C41 H41B 109.5
H41A C41 H41C 109.5
H41B C41 H41C 109.5
Si2 C42 H42A 109.5
Si2 C42 H42B 109.5
Si2 C42 H42C 109.5
H42A C42 H42B 109.5
H42A C42 H42C 109.5
H42B C42 H42C 109.5
Cl1B C43A Rh1 151.1(11)
Cl1B C43A O1A 32.4(9)
O1A C43A Rh1 175.9(7)
Cl1A C43B Rh1 171.5(19)
Cl1A C43B O1B 11.4(9)
O1B C43B Rh1 174.2(18)
Cl2B C44A Rh2 171.0(15)
Cl2B C44A O2A 6.0(7)
O2A C44A Rh2 173.4(13)
Cl2A C44B Rh2 150.0(18)
Cl2A C44B O2B 33.5(11)
O2B C44B Rh2 176.4(12)
C46 C45 H45 120.1
C50 C45 H45 120.1
C50 C45 C46 119.7(4)
C45 C46 H46 119.8
C47 C46 C45 120.4(4)
C47 C46 H46 119.8
C46 C47 H47 120.2
C46 C47 C48 119.6(4)
C48 C47 H47 120.2
C47 C48 H48 119.9
C49 C48 C47 120.2(4)
C49 C48 H48 119.9
C48 C49 H49 120.0
C48 C49 C50 120.0(4)
C50 C49 H49 120.0
C45 C50 C49 120.1(5)
C45 C50 H50 120.0
C49 C50 H50 120.0

loop_
_geom_bond_atom_site_label_1
_geom_bond_atom_site_label_2
_geom_bond_distance
Rh1 Rh2 2.9103(4)
Rh1 Cl1A 2.396(3)
Rh1 Cl1B 2.422(4)
Rh1 P1 2.2845(9)
Rh1 P4 2.3188(10)
Rh1 C43A 1.816(13)
Rh1 C43B 1.72(2)
Rh2 Cl2A 2.391(3)
Rh2 Cl2B 2.398(4)
Rh2 P2 2.3228(10)
Rh2 P3 2.2928(9)
Rh2 C44A 1.785(12)
Rh2 C44B 1.834(17)
Cl1A O1B 0.538(16)
Cl1A C43B 0.68(2)
Cl1B O1A 0.668(8)
Cl1B C43A 0.668(12)
Cl2A O2B 0.675(14)
Cl2A C44B 0.619(16)
Cl2B O2A 0.572(8)
Cl2B C44A 0.618(12)
P1 C1 1.734(4)
P1 C5 1.725(3)
P2 C1 1.844(3)
P2 C7 1.827(3)
P2 C13 1.831(4)
P3 C22 1.732(3)
P3 C26 1.721(3)
P4 C22 1.837(3)
P4 C28 1.829(4)
P4 C34 1.823(4)
Si1 C5 1.898(4)
Si1 C19 1.863(4)
Si1 C20 1.863(4)
Si1 C21 1.854(5)
Si2 C26 1.900(3)
Si2 C40 1.866(4)
Si2 C41 1.855(4)
Si2 C42 1.854(4)
O1A C43A 1.13(2)
O1B C43B 1.19(4)
O2A C44A 1.183(18)
O2B C44B 1.10(3)
C1 C2 1.411(5)
C2 C3 1.402(5)
C2 C6 1.511(5)
C3 H3 0.9500
C3 C4 1.386(5)
C4 H4 0.9500
C4 C5 1.394(5)
C6 H6A 0.9800
C6 H6B 0.9800
C6 H6C 0.9800
C7 C8 1.403(5)
C7 C12 1.387(5)
C8 H8 0.9500
C8 C9 1.386(5)
C9 H9 0.9500
C9 C10 1.379(6)
C10 H10 0.9500
C10 C11 1.380(5)
C11 H11 0.9500
C11 C12 1.394(5)
C12 H12 0.9500
C13 C14 1.399(5)
C13 C18 1.393(5)
C14 H14 0.9500
C14 C15 1.390(5)
C15 H15 0.9500
C15 C16 1.382(5)
C16 H16 0.9500
C16 C17 1.401(5)
C17 H17 0.9500
C17 C18 1.377(5)
C18 H18 0.9500
C19 H19A 0.9800
C19 H19B 0.9800
C19 H19C 0.9800
C20 H20A 0.9800
C20 H20B 0.9800
C20 H20C 0.9800
C21 H21A 0.9800
C21 H21B 0.9800
C21 H21C 0.9800
C22 C23 1.414(5)
C23 C24 1.388(5)
C23 C27 1.510(5)
C24 H24 0.9500
C24 C25 1.390(5)
C25 H25 0.9500
C25 C26 1.397(5)
C27 H27A 0.9800
C27 H27B 0.9800
C27 H27C 0.9800
C28 C29 1.394(5)
C28 C33 1.405(5)
C29 H29 0.9500
C29 C30 1.383(5)
C30 H30 0.9500
C30 C31 1.388(5)
C31 H31 0.9500
C31 C32 1.382(5)
C32 H32 0.9500
C32 C33 1.385(5)
C33 H33 0.9500
C34 C35 1.398(5)
C34 C39 1.386(5)
C35 H35 0.9500
C35 C36 1.392(5)
C36 H36 0.9500
C36 C37 1.379(6)
C37 H37 0.9500
C37 C38 1.377(6)
C38 H38 0.9500
C38 C39 1.383(5)
C39 H39 0.9500
C40 H40A 0.9800
C40 H40B 0.9800
C40 H40C 0.9800
C41 H41A 0.9800
C41 H41B 0.9800
C41 H41C 0.9800
C42 H42A 0.9800
C42 H42B 0.9800
C42 H42C 0.9800
C45 H45 0.9500
C45 C46 1.379(7)
C45 C50 1.375(7)
C46 H46 0.9500
C46 C47 1.372(6)
C47 H47 0.9500
C47 C48 1.378(6)
C48 H48 0.9500
C48 C49 1.374(6)
C49 H49 0.9500
C49 C50 1.375(7)
C50 H50 0.9500

loop_
_geom_torsion_atom_site_label_1
_geom_torsion_atom_site_label_2
_geom_torsion_atom_site_label_3
_geom_torsion_atom_site_label_4
_geom_torsion
Rh1 Rh2 C44B Cl2A -8(3)
Rh1 Cl1A O1B C43B 9(4)
Rh1 Cl1A C43B O1B -150(13)
Rh1 Cl1B O1A C43A -2.2(9)
Rh1 Cl1B C43A O1A 175.8(16)
Rh1 P1 C1 P2 11.2(3)
Rh1 P1 C1 C2 -166.4(2)
Rh1 P1 C5 Si1 -10.3(3)
Rh1 P1 C5 C4 170.7(2)
Rh1 P4 C22 P3 8.1(2)
Rh1 P4 C22 C23 -173.7(2)
Rh1 P4 C28 C29 -66.4(3)
Rh1 P4 C28 C33 113.0(3)
Rh1 P4 C34 C35 -62.4(3)
Rh1 P4 C34 C39 107.1(3)
Rh2 Rh1 C43A Cl1B -4(2)
Rh2 Cl2A O2B C44B -1.2(15)
Rh2 Cl2A C44B O2B 178(3)
Rh2 Cl2B C44A O2A -133(10)
Rh2 P2 C1 P1 7.9(2)
Rh2 P2 C1 C2 -174.6(3)
Rh2 P2 C7 C8 -72.6(3)
Rh2 P2 C7 C12 98.6(3)
Rh2 P2 C13 C14 -60.3(3)
Rh2 P2 C13 C18 122.4(3)
Rh2 P3 C22 P4 10.9(3)
Rh2 P3 C22 C23 -167.3(2)
Rh2 P3 C26 Si2 -8.7(3)
Rh2 P3 C26 C25 172.0(2)
Cl1A Rh1 C43A Cl1B 165.9(13)
Cl2B Rh2 C44B Cl2A 158.3(19)
P1 Rh1 C43A Cl1B 82(2)
P1 C1 C2 C3 -5.8(5)
P1 C1 C2 C6 171.6(3)
P2 Rh2 C44B Cl2A -102(3)
P2 C1 C2 C3 176.9(3)
P2 C1 C2 C6 -5.7(5)
P2 C7 C8 C9 175.3(3)
P2 C7 C12 C11 -172.5(3)
P2 C13 C14 C15 -176.9(3)
P2 C13 C18 C17 176.3(3)
P3 Rh2 C44B Cl2A 78(3)
P3 C22 C23 C24 -5.6(5)
P3 C22 C23 C27 172.6(3)
P4 Rh1 C43A Cl1B -99(2)
P4 C22 C23 C24 176.4(3)
P4 C22 C23 C27 -5.4(5)
P4 C28 C29 C30 -179.7(3)
P4 C28 C33 C32 -179.9(3)
P4 C34 C35 C36 171.1(3)
P4 C34 C39 C38 -170.1(3)
O1A Cl1B C43A Rh1 -175.8(16)
O2B Cl2A C44B Rh2 -178(3)
C1 P1 C5 Si1 179.1(2)
C1 P1 C5 C4 0.1(3)
C1 P2 C7 C8 164.1(3)
C1 P2 C7 C12 -24.7(3)
C1 P2 C13 C14 65.8(3)
C1 P2 C13 C18 -111.5(3)
C1 C2 C3 C4 2.7(6)
C2 C3 C4 C5 2.3(7)
C3 C4 C5 P1 -3.2(5)
C3 C4 C5 Si1 177.8(3)
C5 P1 C1 P2 -178.20(19)
C5 P1 C1 C2 4.2(3)
C6 C2 C3 C4 -174.9(4)
C7 P2 C1 P1 127.3(2)
C7 P2 C1 C2 -55.2(3)
C7 P2 C13 C14 177.2(3)
C7 P2 C13 C18 -0.1(3)
C7 C8 C9 C10 -2.9(6)
C8 C7 C12 C11 -1.3(5)
C8 C9 C10 C11 -0.6(6)
C9 C10 C11 C12 3.2(6)
C10 C11 C12 C7 -2.2(5)
C12 C7 C8 C9 3.9(5)
C13 P2 C1 P1 -120.4(2)
C13 P2 C1 C2 57.1(3)
C13 P2 C7 C8 55.6(3)
C13 P2 C7 C12 -133.2(3)
C13 C14 C15 C16 0.1(5)
C14 C13 C18 C17 -1.0(5)
C14 C15 C16 C17 -0.4(6)
C15 C16 C17 C18 0.0(6)
C16 C17 C18 C13 0.7(6)
C18 C13 C14 C15 0.6(5)
C19 Si1 C5 P1 164.3(2)
C19 Si1 C5 C4 -16.7(4)
C20 Si1 C5 P1 -76.4(3)
C20 Si1 C5 C4 102.6(3)
C21 Si1 C5 P1 47.8(3)
C21 Si1 C5 C4 -133.2(3)
C22 P3 C26 Si2 -178.9(2)
C22 P3 C26 C25 1.7(4)
C22 P4 C28 C29 60.1(3)
C22 P4 C28 C33 -120.5(3)
C22 P4 C34 C35 175.6(3)
C22 P4 C34 C39 -14.9(4)
C22 C23 C24 C25 2.9(6)
C23 C24 C25 C26 2.7(7)
C24 C25 C26 P3 -4.7(6)
C24 C25 C26 Si2 175.9(3)
C26 P3 C22 P4 -178.70(19)
C26 P3 C22 C23 3.1(3)
C27 C23 C24 C25 -175.4(4)
C28 P4 C22 P3 -120.8(2)
C28 P4 C22 C23 57.3(3)
C28 P4 C34 C35 65.2(3)
C28 P4 C34 C39 -125.3(3)
C28 C29 C30 C31 -0.8(5)
C29 C28 C33 C32 -0.5(5)
C29 C30 C31 C32 0.4(5)
C30 C31 C32 C33 0.0(5)
C31 C32 C33 C28 0.1(5)
C33 C28 C29 C30 0.9(5)
C34 P4 C22 P3 125.4(2)
C34 P4 C22 C23 -56.4(3)
C34 P4 C28 C29 172.8(3)
C34 P4 C28 C33 -7.8(3)
C34 C35 C36 C37 -1.0(6)
C35 C34 C39 C38 -0.7(6)
C35 C36 C37 C38 0.4(6)
C36 C37 C38 C39 0.0(6)
C37 C38 C39 C34 0.2(6)
C39 C34 C35 C36 1.2(6)
C40 Si2 C26 P3 166.1(2)
C40 Si2 C26 C25 -14.6(4)
C41 Si2 C26 P3 46.8(3)
C41 Si2 C26 C25 -133.9(3)
C42 Si2 C26 P3 -75.7(3)
C42 Si2 C26 C25 103.7(3)
C43B Rh1 C43A Cl1B 172(3)
C44A Rh2 C44B Cl2A 168(2)
C45 C46 C47 C48 -0.2(6)
C46 C45 C50 C49 0.4(6)
C46 C47 C48 C49 -0.8(6)
C47 C48 C49 C50 1.5(7)
C48 C49 C50 C45 -1.3(7)
C50 C45 C46 C47 0.4(6)
